data_7038023
loop_
_publ_author_name
'Zhang, Wan-Ying'
'Tian, Yong-Mei'
'Li, Hong-Feng'
'Chen, Peng'
'Sun, Wen-Bin'
'Zhang, Yi-Quan'
'Yan, Peng-Fei'

_publ_section_title
;
 A series of dinuclear Dy(iii) complexes bridged by
 2-methyl-8-hydroxylquinoline: replacement on the periphery coordinated
 \b-diketonate terminal leads to different single-molecule magnetic
 properties.
;
_journal_issue 9
_journal_name_full 'Dalton transactions (Cambridge, England : 2003)'
_journal_page_first 3863
_journal_page_last 3873
_journal_paper_doi 10.1039/c5dt04449a
_journal_volume 45
_journal_year 2016
_chemical_formula_moiety 'C50 H24 Dy2 F36 N2 O14'
_chemical_formula_sum 'C50 H24 Dy2 F36 N2 O14'
_chemical_formula_weight 1885.71
_space_group_crystal_system triclinic
_space_group_IT_number 2
_space_group_name_Hall '-P 1'
_space_group_name_H-M_alt 'P -1'
_symmetry_space_group_name_Hall '-P 1'
_symmetry_space_group_name_H-M 'P -1'
_atom_sites_solution_hydrogens geom
_audit_creation_method SHELXL-2014/7
_audit_update_record
;
2015-12-16 deposited with the CCDC.
2016-01-15 downloaded from the CCDC.
;
_cell_angle_alpha 105.245(4)
_cell_angle_beta 112.104(4)
_cell_angle_gamma 106.283(4)
_cell_formula_units_Z 1
_cell_length_a 12.0760(6)
_cell_length_b 12.7204(6)
_cell_length_c 12.9553(6)
_cell_measurement_reflns_used 6052
_cell_measurement_temperature 293(2)
_cell_measurement_theta_max 28.9437
_cell_measurement_theta_min 2.9203
_cell_volume 1610.82(17)
_computing_cell_refinement 'CrysAlis PRO (Agilent, 2011)'
_computing_data_collection 'CrysAlis PRO (Agilent, 2011)'
_computing_data_reduction 'CrysAlis PRO (Agilent, 2011)'
_computing_molecular_graphics 'Bruker SHELXTL'
_computing_publication_material 'Bruker SHELXTL'
_computing_structure_refinement 'SHELXL-2014/7 (Sheldrick, 2014)'
_computing_structure_solution 'SHELXL-2014/7 (Sheldrick, 2014)'
_diffrn_ambient_temperature 293(2)
_diffrn_measured_fraction_theta_full 0.998
_diffrn_measured_fraction_theta_max 0.847
_diffrn_measurement_device_type 'Xcalibur, Eos'
_diffrn_radiation_type MoK\a
_diffrn_radiation_wavelength 0.71073
_diffrn_reflns_av_R_equivalents 0.0248
_diffrn_reflns_av_unetI/netI 0.0447
_diffrn_reflns_laue_measured_fraction_full 0.998
_diffrn_reflns_laue_measured_fraction_max 0.847
_diffrn_reflns_limit_h_max 15
_diffrn_reflns_limit_h_min -15
_diffrn_reflns_limit_k_max 15
_diffrn_reflns_limit_k_min -15
_diffrn_reflns_limit_l_max 12
_diffrn_reflns_limit_l_min -17
_diffrn_reflns_number 13290
_diffrn_reflns_point_group_measured_fraction_full 0.998
_diffrn_reflns_point_group_measured_fraction_max 0.847
_diffrn_reflns_theta_full 26.000
_diffrn_reflns_theta_max 29.008
_diffrn_reflns_theta_min 2.926
_exptl_absorpt_coefficient_mu 2.467
_exptl_crystal_colour 'light yellow'
_exptl_crystal_density_diffrn 1.944
_exptl_crystal_description block
_exptl_crystal_F_000 906
_exptl_crystal_size_max 0.21
_exptl_crystal_size_mid 0.18
_exptl_crystal_size_min 0.17
_refine_diff_density_max 1.169
_refine_diff_density_min -0.570
_refine_diff_density_rms 0.108
_refine_ls_extinction_method none
_refine_ls_goodness_of_fit_ref 1.051
_refine_ls_hydrogen_treatment constr
_refine_ls_matrix_type full
_refine_ls_number_parameters 524
_refine_ls_number_reflns 7259
_refine_ls_number_restraints 301
_refine_ls_restrained_S_all 1.094
_refine_ls_R_factor_all 0.0503
_refine_ls_R_factor_gt 0.0403
_refine_ls_shift/su_max 0.005
_refine_ls_shift/su_mean 0.000
_refine_ls_structure_factor_coef Fsqd
_refine_ls_weighting_details 'w=1/[\s^2^(Fo^2^)+(0.0506P)^2^+1.9614P] where P=(Fo^2^+2Fc^2^)/3'
_refine_ls_weighting_scheme calc
_refine_ls_wR_factor_gt 0.0967
_refine_ls_wR_factor_ref 0.1054
_reflns_Friedel_coverage 0.000
_reflns_number_gt 6283
_reflns_number_total 7259
_reflns_threshold_expression 'I > 2\s(I)'
_cod_data_source_file c5dt04449a2.cif
_cod_data_source_block 1
_cod_depositor_comments 'Adding full bibliography for 7038020--7038023.cif.'
_cod_original_cell_volume 1610.80(15)
_cod_database_code 7038023
_shelx_shelxl_version_number 2014/7
_shelx_space_group_comment
;
The symmetry employed for this shelxl refinement is uniquely defined
by the following loop, which should always be used as a source of
symmetry information in preference to the above space-group names.
They are only intended as comments.
;

loop_
_space_group_symop_operation_xyz
'x, y, z'
'-x, -y, -z'

loop_
_atom_site_label
_atom_site_type_symbol
_atom_site_fract_x
_atom_site_fract_y
_atom_site_fract_z
_atom_site_U_iso_or_equiv
_atom_site_adp_type
_atom_site_occupancy
_atom_site_site_symmetry_order
_atom_site_calc_flag
_atom_site_refinement_flags_posn
_atom_site_refinement_flags_adp
_atom_site_refinement_flags_occupancy
_atom_site_disorder_assembly
_atom_site_disorder_group
C19 C 0.2399(7) 0.9215(5) 0.3785(5) 0.0642(16) Uani 1 1 d . . . . .
C15 C -0.1171(7) 0.6105(6) 0.3821(7) 0.0776(19) Uani 1 1 d D . . . .
C10 C 0.0711(5) 0.6956(4) -0.1546(4) 0.0446(11) Uani 1 1 d . . . . .
C1 C -0.0192(5) 0.6410(4) -0.1198(4) 0.0397(10) Uani 1 1 d . . . . .
C25 C 0.3824(9) 0.6186(8) 0.5028(7) 0.087(2) Uani 1 1 d D . . . .
C2 C -0.1319(5) 0.6585(4) -0.1531(5) 0.0476(12) Uani 1 1 d . . . . .
H2 H -0.1919 0.6258 -0.1291 0.057 Uiso 1 1 calc R U . . .
C16 C 0.3281(8) 0.9926(5) 0.1465(7) 0.088(2) Uani 1 1 d D . . . .
C5 C 0.0434(6) 0.7610(5) -0.2270(5) 0.0559(14) Uani 1 1 d . . . . .
C6 C 0.1403(8) 0.8119(6) -0.2564(6) 0.0717(19) Uani 1 1 d . . . . .
H6 H 0.1248 0.8546 -0.3045 0.086 Uiso 1 1 calc R U . . .
C11 C -0.1691(7) 0.8429(6) 0.1263(8) 0.084(2) Uani 1 1 d D . . . .
C8 C 0.2798(7) 0.7370(6) -0.1460(6) 0.0659(16) Uani 1 1 d . . . . .
C20 C 0.2645(9) 0.9958(6) 0.5024(8) 0.106(3) Uani 1 1 d D . . . .
C17 C 0.2727(6) 0.9215(5) 0.2055(5) 0.0561(14) Uani 1 1 d . . . . .
C21 C 0.4585(7) 0.5802(8) 0.1458(8) 0.093(3) Uani 1 1 d D . . . .
C4 C -0.0754(7) 0.7739(5) -0.2605(6) 0.0671(17) Uani 1 1 d . . . . .
H4 H -0.0961 0.8160 -0.3083 0.081 Uiso 1 1 calc R U . . .
C24 C 0.3346(6) 0.6156(5) 0.3736(5) 0.0568(14) Uani 1 1 d . . . . .
C9 C 0.4058(8) 0.7269(9) -0.0957(10) 0.105(3) Uani 1 1 d . . . . .
H9A H 0.4638 0.7884 -0.0140 0.158 Uiso 1 1 calc R U . . .
H9B H 0.4457 0.7365 -0.1462 0.158 Uiso 1 1 calc R U . . .
H9C H 0.3900 0.6492 -0.0941 0.158 Uiso 1 1 calc R U . . .
C12 C -0.1138(6) 0.7593(5) 0.1675(6) 0.0552(13) Uani 1 1 d . . . . .
C3 C -0.1591(7) 0.7251(5) -0.2233(6) 0.0636(16) Uani 1 1 d . . . . .
H3 H -0.2366 0.7356 -0.2443 0.076 Uiso 1 1 calc R U . . .
C13 C -0.1293(6) 0.7293(5) 0.2566(6) 0.0598(15) Uani 1 1 d . . . . .
H13 H -0.1653 0.7675 0.2976 0.072 Uiso 1 1 calc R U . . .
C14 C -0.0925(5) 0.6433(5) 0.2872(5) 0.0520(12) Uani 1 1 d . . . . .
C22 C 0.3735(5) 0.6020(5) 0.2033(6) 0.0578(14) Uani 1 1 d . . . . .
C18 C 0.2866(7) 0.9824(5) 0.3174(6) 0.075(2) Uani 1 1 d . . . . .
H18 H 0.3281 1.0661 0.3534 0.090 Uiso 1 1 calc R U . . .
C7 C 0.2534(8) 0.8010(6) -0.2178(7) 0.076(2) Uani 1 1 d . . . . .
H7 H 0.3155 0.8362 -0.2387 0.091 Uiso 1 1 calc R U . . .
C23 C 0.4140(6) 0.6099(6) 0.3203(6) 0.0647(16) Uani 1 1 d . . . . .
H23 H 0.4960 0.6114 0.3644 0.078 Uiso 1 1 calc R U . . .
N1 N 0.1884(5) 0.6887(4) -0.1176(4) 0.0505(10) Uani 1 1 d . . . . .
H1A H 0.2054 0.6503 -0.0724 0.061 Uiso 1 1 calc R U . . .
O4 O 0.2170(4) 0.8105(3) 0.1425(3) 0.0501(8) Uani 1 1 d . . . . .
O5 O 0.1816(4) 0.8116(3) 0.3412(4) 0.0608(10) Uani 1 1 d . . . . .
O6 O 0.2728(4) 0.6085(3) 0.1336(4) 0.0536(9) Uani 1 1 d . . . . .
O3 O -0.0422(4) 0.5851(3) 0.2404(3) 0.0481(8) Uani 1 1 d . . . . .
O2 O -0.0553(4) 0.7242(3) 0.1118(4) 0.0541(9) Uani 1 1 d . . . . .
O1 O 0.0082(3) 0.5743(3) -0.0561(3) 0.0366(7) Uani 1 1 d . . . . .
O7 O 0.2232(4) 0.6129(3) 0.3264(3) 0.0559(9) Uani 1 1 d . . . . .
F1 F -0.210(3) 0.9064(17) 0.189(3) 0.131(4) Uani 0.5 1 d D U P A 1
F2 F -0.2801(19) 0.773(2) 0.0176(15) 0.121(4) Uani 0.5 1 d D U P A 1
F3 F -0.096(3) 0.916(2) 0.099(2) 0.118(6) Uani 0.5 1 d D U P A 1
F4 F -0.2275(16) 0.5072(14) 0.3209(17) 0.121(5) Uani 0.5 1 d D U P B 1
F5 F -0.135(2) 0.6955(16) 0.448(3) 0.121(5) Uani 0.5 1 d D U P B 1
F6 F -0.022(2) 0.5907(18) 0.457(2) 0.134(6) Uani 0.5 1 d D U P B 1
F7 F 0.2120(15) 0.9374(10) 0.5534(10) 0.131(4) Uani 0.5 1 d D U P C 1
F8 F 0.2161(15) 1.0797(14) 0.4977(14) 0.150(4) Uani 0.5 1 d D U P C 1
F9 F 0.3960(12) 1.0641(11) 0.5815(10) 0.140(4) Uani 0.5 1 d D U P C 1
F10 F 0.398(4) 1.1078(17) 0.219(4) 0.142(6) Uani 0.5 1 d D U P D 1
F11 F 0.401(2) 0.952(4) 0.104(2) 0.144(6) Uani 0.5 1 d D U P D 1
F12 F 0.226(3) 0.980(3) 0.0476(11) 0.125(6) Uani 0.5 1 d D U P D 1
F13 F 0.381(2) 0.5287(19) 0.0227(12) 0.108(3) Uani 0.5 1 d D U P E 1
F14 F 0.5606(12) 0.6762(17) 0.170(3) 0.125(4) Uani 0.5 1 d D U P E 1
F15 F 0.5006(13) 0.4959(12) 0.1678(15) 0.129(4) Uani 0.5 1 d D U P E 1
F16 F 0.3661(13) 0.5091(10) 0.5004(15) 0.124(4) Uani 0.5 1 d D U P F 1
F17 F 0.3239(12) 0.6569(11) 0.5636(11) 0.111(3) Uani 0.5 1 d D U P F 1
F18 F 0.5124(11) 0.6886(10) 0.5694(14) 0.112(3) Uani 0.5 1 d D U P F 1
F16' F 0.3061(13) 0.5190(10) 0.5002(15) 0.124(4) Uani 0.5 1 d D U P F 2
F17' F 0.3783(12) 0.7146(10) 0.5709(11) 0.111(3) Uani 0.5 1 d D U P F 2
F18' F 0.5075(11) 0.6331(10) 0.5618(14) 0.112(3) Uani 0.5 1 d D U P F 2
F1' F -0.230(3) 0.8695(17) 0.188(3) 0.131(4) Uani 0.5 1 d D U P A 2
F2' F -0.2539(19) 0.798(2) 0.0083(14) 0.121(4) Uani 0.5 1 d D U P A 2
F3' F -0.071(3) 0.943(2) 0.152(2) 0.118(6) Uani 0.5 1 d D U P A 2
F4' F -0.1706(17) 0.4952(13) 0.3574(17) 0.121(5) Uani 0.5 1 d D U P B 2
F5' F -0.180(2) 0.6573(17) 0.430(3) 0.121(5) Uani 0.5 1 d D U P B 2
F6' F 0.002(2) 0.6502(18) 0.477(2) 0.134(6) Uani 0.5 1 d D U P B 2
F7' F 0.3224(14) 0.9582(11) 0.5854(10) 0.131(4) Uani 0.5 1 d D U P C 2
F8' F 0.1446(13) 0.9766(13) 0.4998(14) 0.150(4) Uani 0.5 1 d D U P C 2
F9' F 0.3224(15) 1.1123(8) 0.5425(11) 0.140(4) Uani 0.5 1 d D U P C 2
F10' F 0.369(4) 1.1093(16) 0.195(4) 0.142(6) Uani 0.5 1 d D U P D 2
F11' F 0.436(2) 0.975(4) 0.157(2) 0.144(6) Uani 0.5 1 d D U P D 2
F12' F 0.259(3) 0.957(3) 0.0271(10) 0.125(6) Uani 0.5 1 d D U P D 2
F13' F 0.401(2) 0.5028(19) 0.0315(12) 0.108(3) Uani 0.5 1 d D U P E 2
F14' F 0.5200(12) 0.6898(16) 0.147(3) 0.125(4) Uani 0.5 1 d D U P E 2
F15' F 0.5619(13) 0.5647(13) 0.2180(15) 0.129(4) Uani 0.5 1 d D U P E 2
Dy1 Dy 0.09453(2) 0.63880(2) 0.15597(2) 0.03646(8) Uani 1 1 d . . . . .

loop_
_atom_site_aniso_label
_atom_site_aniso_U_11
_atom_site_aniso_U_22
_atom_site_aniso_U_33
_atom_site_aniso_U_23
_atom_site_aniso_U_13
_atom_site_aniso_U_12
C19 0.078(4) 0.046(3) 0.049(3) 0.007(2) 0.031(3) 0.011(3)
C15 0.094(5) 0.097(5) 0.073(5) 0.041(4) 0.058(4) 0.051(5)
C10 0.056(3) 0.035(2) 0.035(3) 0.0108(19) 0.021(2) 0.015(2)
C1 0.047(3) 0.028(2) 0.036(2) 0.0100(18) 0.017(2) 0.0112(18)
C25 0.095(6) 0.099(6) 0.049(4) 0.022(4) 0.018(4) 0.050(5)
C2 0.046(3) 0.041(2) 0.047(3) 0.017(2) 0.018(2) 0.016(2)
C16 0.114(7) 0.042(3) 0.087(6) 0.018(3) 0.058(5) 0.001(4)
C5 0.075(4) 0.044(3) 0.045(3) 0.022(2) 0.028(3) 0.019(3)
C6 0.106(6) 0.058(4) 0.054(4) 0.033(3) 0.044(4) 0.022(4)
C11 0.084(5) 0.070(4) 0.124(7) 0.043(5) 0.062(5) 0.050(4)
C8 0.075(4) 0.060(3) 0.072(4) 0.026(3) 0.052(4) 0.020(3)
C20 0.156(9) 0.048(4) 0.072(5) 0.000(4) 0.055(6) 0.012(5)
C17 0.061(3) 0.040(3) 0.056(3) 0.018(2) 0.028(3) 0.008(2)
C21 0.069(5) 0.149(8) 0.119(7) 0.088(7) 0.063(5) 0.071(5)
C4 0.089(5) 0.051(3) 0.050(3) 0.028(3) 0.020(3) 0.028(3)
C24 0.056(3) 0.050(3) 0.043(3) 0.010(2) 0.014(3) 0.017(2)
C9 0.088(6) 0.126(7) 0.158(9) 0.089(7) 0.088(6) 0.052(5)
C12 0.058(3) 0.046(3) 0.069(4) 0.020(3) 0.037(3) 0.026(2)
C3 0.066(4) 0.058(3) 0.059(4) 0.025(3) 0.017(3) 0.033(3)
C13 0.066(4) 0.061(3) 0.070(4) 0.022(3) 0.046(3) 0.037(3)
C14 0.049(3) 0.054(3) 0.051(3) 0.016(2) 0.031(3) 0.017(2)
C22 0.042(3) 0.057(3) 0.082(4) 0.032(3) 0.034(3) 0.022(2)
C18 0.099(5) 0.035(3) 0.064(4) 0.007(3) 0.042(4) 0.004(3)
C7 0.096(5) 0.067(4) 0.075(5) 0.035(3) 0.060(4) 0.018(4)
C23 0.037(3) 0.074(4) 0.072(4) 0.034(3) 0.017(3) 0.022(3)
N1 0.059(3) 0.046(2) 0.054(3) 0.024(2) 0.035(2) 0.018(2)
O4 0.055(2) 0.0373(17) 0.048(2) 0.0126(15) 0.0288(17) 0.0065(15)
O5 0.074(3) 0.043(2) 0.052(2) 0.0116(17) 0.035(2) 0.0090(18)
O6 0.047(2) 0.063(2) 0.069(3) 0.036(2) 0.0366(19) 0.0275(18)
O3 0.054(2) 0.0467(18) 0.056(2) 0.0247(16) 0.0351(18) 0.0235(16)
O2 0.060(2) 0.062(2) 0.059(2) 0.0302(19) 0.0360(19) 0.0366(19)
O1 0.0407(17) 0.0331(15) 0.0409(18) 0.0183(13) 0.0225(14) 0.0157(13)
O7 0.055(2) 0.068(2) 0.045(2) 0.0201(18) 0.0236(18) 0.0292(19)
F1 0.220(10) 0.106(11) 0.217(7) 0.117(9) 0.165(7) 0.139(10)
F2 0.118(6) 0.125(7) 0.137(5) 0.077(4) 0.043(3) 0.080(5)
F3 0.111(11) 0.079(9) 0.187(19) 0.077(11) 0.071(15) 0.053(6)
F4 0.189(14) 0.101(5) 0.108(10) 0.066(5) 0.105(10) 0.040(7)
F5 0.195(14) 0.128(11) 0.135(8) 0.074(9) 0.144(11) 0.086(11)
F6 0.168(9) 0.203(19) 0.108(8) 0.107(13) 0.090(6) 0.110(12)
F7 0.189(10) 0.119(5) 0.067(5) 0.023(4) 0.073(7) 0.041(7)
F8 0.155(4) 0.155(4) 0.143(4) 0.042(3) 0.089(3) 0.066(3)
F9 0.160(11) 0.095(7) 0.074(6) -0.026(5) 0.053(7) 0.000(5)
F10 0.232(13) 0.045(2) 0.094(14) 0.016(4) 0.088(9) -0.014(4)
F11 0.172(13) 0.139(13) 0.138(19) 0.064(15) 0.118(13) 0.022(12)
F12 0.203(13) 0.067(10) 0.058(5) 0.026(6) 0.051(6) 0.012(6)
F13 0.117(7) 0.139(9) 0.143(5) 0.061(5) 0.101(5) 0.100(5)
F14 0.048(7) 0.185(7) 0.163(10) 0.088(6) 0.069(9) 0.035(6)
F15 0.116(9) 0.194(11) 0.162(10) 0.102(9) 0.093(7) 0.115(8)
F16 0.150(7) 0.132(5) 0.092(4) 0.068(4) 0.054(5) 0.049(4)
F17 0.130(6) 0.137(7) 0.070(3) 0.039(4) 0.049(4) 0.063(5)
F18 0.101(4) 0.123(7) 0.087(4) 0.046(5) 0.012(3) 0.058(5)
F16' 0.150(7) 0.132(5) 0.092(4) 0.068(4) 0.054(5) 0.049(4)
F17' 0.130(6) 0.137(7) 0.070(3) 0.039(4) 0.049(4) 0.063(5)
F18' 0.101(4) 0.123(7) 0.087(4) 0.046(5) 0.012(3) 0.058(5)
F1' 0.220(10) 0.106(11) 0.217(7) 0.117(9) 0.165(7) 0.139(10)
F2' 0.118(6) 0.125(7) 0.137(5) 0.077(4) 0.043(3) 0.080(5)
F3' 0.111(11) 0.079(9) 0.187(19) 0.077(11) 0.071(15) 0.053(6)
F4' 0.189(14) 0.101(5) 0.108(10) 0.066(5) 0.105(10) 0.040(7)
F5' 0.195(14) 0.128(11) 0.135(8) 0.074(9) 0.144(11) 0.086(11)
F6' 0.168(9) 0.203(19) 0.108(8) 0.107(13) 0.090(6) 0.110(12)
F7' 0.189(10) 0.119(5) 0.067(5) 0.023(4) 0.073(7) 0.041(7)
F8' 0.155(4) 0.155(4) 0.143(4) 0.042(3) 0.089(3) 0.066(3)
F9' 0.160(11) 0.095(7) 0.074(6) -0.026(5) 0.053(7) 0.000(5)
F10' 0.232(13) 0.045(2) 0.094(14) 0.016(4) 0.088(9) -0.014(4)
F11' 0.172(13) 0.139(13) 0.138(19) 0.064(15) 0.118(13) 0.022(12)
F12' 0.203(13) 0.067(10) 0.058(5) 0.026(6) 0.051(6) 0.012(6)
F13' 0.117(7) 0.139(9) 0.143(5) 0.061(5) 0.101(5) 0.100(5)
F14' 0.048(7) 0.185(7) 0.163(10) 0.088(6) 0.069(9) 0.035(6)
F15' 0.116(9) 0.194(11) 0.162(10) 0.102(9) 0.093(7) 0.115(8)
Dy1 0.03792(13) 0.03271(12) 0.03959(14) 0.01344(9) 0.02224(10) 0.01278(9)

loop_
_atom_type_symbol
_atom_type_description
_atom_type_scat_dispersion_real
_atom_type_scat_dispersion_imag
_atom_type_scat_source
C C 0.0033 0.0016 'International Tables Vol C Tables 4.2.6.8 and 6.1.1.4'
H H 0.0000 0.0000 'International Tables Vol C Tables 4.2.6.8 and 6.1.1.4'
O O 0.0106 0.0060 'International Tables Vol C Tables 4.2.6.8 and 6.1.1.4'
N N 0.0061 0.0033 'International Tables Vol C Tables 4.2.6.8 and 6.1.1.4'
Dy Dy -0.1892 4.4098 'International Tables Vol C Tables 4.2.6.8 and 6.1.1.4'
F F 0.0171 0.0103 'International Tables Vol C Tables 4.2.6.8 and 6.1.1.4'

loop_
_geom_angle_atom_site_label_1
_geom_angle_atom_site_label_2
_geom_angle_atom_site_label_3
_geom_angle
_geom_angle_site_symmetry_1
_geom_angle_site_symmetry_3
O5 C19 C18 126.4(5) . .
O5 C19 C20 116.0(6) . .
C18 C19 C20 117.5(5) . .
F5' C15 F4' 104.6(13) . .
F5' C15 F6' 104.0(15) . .
F4' C15 F6' 102.8(11) . .
F5 C15 F6 109.0(14) . .
F5 C15 F4 109.7(12) . .
F6 C15 F4 107.1(11) . .
F5' C15 C14 120.2(16) . .
F5 C15 C14 109.8(14) . .
F4' C15 C14 117.5(11) . .
F6' C15 C14 105.5(16) . .
F6 C15 C14 114.7(17) . .
F4 C15 C14 106.4(10) . .
N1 C10 C1 120.4(5) . .
N1 C10 C5 118.0(5) . .
C1 C10 C5 121.5(5) . .
O1 C1 C2 123.0(4) . .
O1 C1 C10 119.6(4) . .
C2 C1 C10 117.4(5) . .
F16' C25 F17' 110.7(10) . .
F17 C25 F18 108.5(9) . .
F17 C25 F16 105.3(10) . .
F18 C25 F16 106.5(9) . .
F16' C25 F18' 107.2(9) . .
F17' C25 F18' 105.1(9) . .
F16' C25 C24 110.8(9) . .
F17 C25 C24 116.5(8) . .
F17' C25 C24 106.8(8) . .
F18 C25 C24 108.3(10) . .
F16 C25 C24 111.4(9) . .
F18' C25 C24 116.0(10) . .
C1 C2 C3 121.4(5) . .
C1 C2 H2 119.3 . .
C3 C2 H2 119.3 . .
F10' C16 F12' 106(2) . .
F10 C16 F12 108.8(18) . .
F10 C16 F11 109(2) . .
F12 C16 F11 104.9(15) . .
F10' C16 F11' 105.6(19) . .
F12' C16 F11' 101.3(15) . .
F10' C16 C17 118(3) . .
F10 C16 C17 113(3) . .
F12' C16 C17 118.3(17) . .
F12 C16 C17 107.0(16) . .
F11 C16 C17 114.3(19) . .
F11' C16 C17 105.7(18) . .
C4 C5 C6 124.7(6) . .
C4 C5 C10 118.4(5) . .
C6 C5 C10 116.9(6) . .
C7 C6 C5 122.1(6) . .
C7 C6 H6 119.0 . .
C5 C6 H6 119.0 . .
F3 C11 F1 106.9(16) . .
F2' C11 F1' 108.1(14) . .
F2' C11 F3' 107.2(14) . .
F1' C11 F3' 109.6(13) . .
F3 C11 F2 102.8(15) . .
F1 C11 F2 102.6(15) . .
F3 C11 C12 114(2) . .
F1 C11 C12 121.4(13) . .
F2' C11 C12 115.3(14) . .
F1' C11 C12 106.9(11) . .
F3' C11 C12 110(2) . .
F2 C11 C12 106.4(13) . .
N1 C8 C7 117.7(6) . .
N1 C8 C9 119.3(6) . .
C7 C8 C9 122.9(6) . .
F9' C20 F7' 111.4(9) . .
F7 C20 F8 105.1(10) . .
F7 C20 F9 109.4(10) . .
F8 C20 F9 102.7(8) . .
F9' C20 F8' 103.0(9) . .
F7' C20 F8' 103.1(9) . .
F9' C20 C19 117.4(9) . .
F7 C20 C19 116.1(7) . .
F7' C20 C19 111.5(8) . .
F8 C20 C19 111.0(9) . .
F9 C20 C19 111.5(8) . .
F8' C20 C19 109.1(9) . .
O4 C17 C18 128.0(5) . .
O4 C17 C16 113.3(5) . .
C18 C17 C16 118.6(5) . .
F13' C21 F15' 111.6(10) . .
F14 C21 F13 106.0(12) . .
F14 C21 F15 109.1(9) . .
F13 C21 F15 103.1(10) . .
F13' C21 F14' 105.3(12) . .
F15' C21 F14' 102.0(9) . .
F13' C21 C22 118.9(11) . .
F14 C21 C22 117.1(13) . .
F15' C21 C22 113.3(10) . .
F13 C21 C22 107.7(10) . .
F15 C21 C22 112.7(10) . .
F14' C21 C22 103.6(12) . .
C3 C4 C5 119.8(5) . .
C3 C4 H4 120.1 . .
C5 C4 H4 120.1 . .
O7 C24 C23 127.0(6) . .
O7 C24 C25 114.2(6) . .
C23 C24 C25 118.7(6) . .
C8 C9 H9A 109.5 . .
C8 C9 H9B 109.5 . .
H9A C9 H9B 109.5 . .
C8 C9 H9C 109.5 . .
H9A C9 H9C 109.5 . .
H9B C9 H9C 109.5 . .
O2 C12 C13 126.7(5) . .
O2 C12 C11 113.2(5) . .
C13 C12 C11 120.1(5) . .
C4 C3 C2 121.5(6) . .
C4 C3 H3 119.3 . .
C2 C3 H3 119.3 . .
C12 C13 C14 121.5(5) . .
C12 C13 H13 119.3 . .
C14 C13 H13 119.3 . .
O3 C14 C13 126.4(5) . .
O3 C14 C15 114.6(5) . .
C13 C14 C15 119.0(5) . .
O6 C22 C23 129.0(5) . .
O6 C22 C21 113.5(6) . .
C23 C22 C21 117.5(5) . .
C17 C18 C19 121.5(5) . .
C17 C18 H18 119.3 . .
C19 C18 H18 119.3 . .
C6 C7 C8 120.5(6) . .
C6 C7 H7 119.7 . .
C8 C7 H7 119.7 . .
C22 C23 C24 120.9(5) . .
C22 C23 H23 119.5 . .
C24 C23 H23 119.5 . .
C8 N1 C10 124.8(5) . .
C8 N1 H1A 117.6 . .
C10 N1 H1A 117.6 . .
C17 O4 Dy1 136.1(4) . .
C19 O5 Dy1 136.4(4) . .
C22 O6 Dy1 133.2(4) . .
C14 O3 Dy1 130.4(3) . .
C12 O2 Dy1 132.4(4) . .
C1 O1 Dy1 125.9(3) . .
C1 O1 Dy1 120.4(3) . 2_565
Dy1 O1 Dy1 110.75(11) . 2_565
C24 O7 Dy1 136.4(4) . .
O2 Dy1 O7 135.85(13) . .
O2 Dy1 O1 79.08(12) . .
O7 Dy1 O1 144.07(12) . .
O2 Dy1 O3 71.33(12) . .
O7 Dy1 O3 74.79(13) . .
O1 Dy1 O3 121.08(12) . .
O2 Dy1 O4 79.19(13) . .
O7 Dy1 O4 111.56(14) . .
O1 Dy1 O4 78.26(11) . .
O3 Dy1 O4 139.41(12) . .
O2 Dy1 O1 112.83(12) . 2_565
O7 Dy1 O1 85.61(12) . 2_565
O1 Dy1 O1 69.25(12) . 2_565
O3 Dy1 O1 77.08(11) . 2_565
O4 Dy1 O1 141.62(11) . 2_565
O2 Dy1 O5 75.32(14) . .
O7 Dy1 O5 69.07(14) . .
O1 Dy1 O5 142.97(12) . .
O3 Dy1 O5 74.87(13) . .
O4 Dy1 O5 71.04(12) . .
O1 Dy1 O5 146.15(12) 2_565 .
O2 Dy1 O6 147.47(13) . .
O7 Dy1 O6 71.51(13) . .
O1 Dy1 O6 79.53(12) . .
O3 Dy1 O6 141.17(12) . .
O4 Dy1 O6 72.65(12) . .
O1 Dy1 O6 81.64(11) 2_565 .
O5 Dy1 O6 109.47(14) . .
O2 Dy1 Dy1 97.05(10) . 2_565
O7 Dy1 Dy1 116.25(9) . 2_565
O1 Dy1 Dy1 34.87(7) . 2_565
O3 Dy1 Dy1 100.08(9) . 2_565
O4 Dy1 Dy1 110.88(8) . 2_565
O1 Dy1 Dy1 34.38(7) 2_565 2_565
O5 Dy1 Dy1 171.82(11) . 2_565
O6 Dy1 Dy1 78.54(10) . 2_565

loop_
_geom_bond_atom_site_label_1
_geom_bond_atom_site_label_2
_geom_bond_distance
_geom_bond_site_symmetry_2
C19 O5 1.234(6) .
C19 C18 1.399(9) .
C19 C20 1.498(9) .
C15 F5' 1.316(12) .
C15 F5 1.317(12) .
C15 F4' 1.318(14) .
C15 F6' 1.335(16) .
C15 F6 1.336(15) .
C15 F4 1.344(15) .
C15 C14 1.500(8) .
C10 N1 1.351(7) .
C10 C1 1.409(7) .
C10 C5 1.418(7) .
C1 O1 1.353(5) .
C1 C2 1.366(7) .
C25 F16' 1.325(12) .
C25 F17 1.329(13) .
C25 F17' 1.331(13) .
C25 F18 1.340(14) .
C25 F16 1.341(15) .
C25 F18' 1.342(13) .
C25 C24 1.537(10) .
C2 C3 1.410(8) .
C2 H2 0.9300 .
C16 F10' 1.308(17) .
C16 F10 1.314(16) .
C16 F12' 1.319(12) .
C16 F12 1.333(13) .
C16 F11 1.344(16) .
C16 F11' 1.350(17) .
C16 C17 1.504(9) .
C5 C4 1.405(9) .
C5 C6 1.406(9) .
C6 C7 1.328(10) .
C6 H6 0.9300 .
C11 F3 1.307(16) .
C11 F1 1.317(15) .
C11 F2' 1.322(15) .
C11 F1' 1.321(15) .
C11 F3' 1.333(13) .
C11 F2 1.350(15) .
C11 C12 1.514(9) .
C8 N1 1.332(7) .
C8 C7 1.396(10) .
C8 C9 1.471(10) .
C20 F9' 1.302(10) .
C20 F7 1.304(10) .
C20 F7' 1.330(13) .
C20 F8 1.357(13) .
C20 F9 1.364(13) .
C20 F8' 1.385(13) .
C17 O4 1.250(6) .
C17 C18 1.371(8) .
C21 F13' 1.311(12) .
C21 F14 1.331(14) .
C21 F15' 1.352(13) .
C21 F13 1.355(14) .
C21 F15 1.358(13) .
C21 F14' 1.375(12) .
C21 C22 1.521(9) .
C4 C3 1.347(9) .
C4 H4 0.9300 .
C24 O7 1.237(7) .
C24 C23 1.382(9) .
C9 H9A 0.9600 .
C9 H9B 0.9600 .
C9 H9C 0.9600 .
C12 O2 1.270(6) .
C12 C13 1.365(8) .
C3 H3 0.9300 .
C13 C14 1.386(8) .
C13 H13 0.9300 .
C14 O3 1.255(6) .
C22 O6 1.253(7) .
C22 C23 1.372(9) .
C18 H18 0.9300 .
C7 H7 0.9300 .
C23 H23 0.9300 .
N1 H1A 0.8600 .
O4 Dy1 2.360(3) .
O5 Dy1 2.393(4) .
O6 Dy1 2.397(3) .
O3 Dy1 2.347(3) .
O2 Dy1 2.330(3) .
O1 Dy1 2.342(3) .
O1 Dy1 2.371(3) 2_565
O7 Dy1 2.342(4) .
Dy1 O1 2.371(3) 2_565
Dy1 Dy1 3.8787(5) 2_565

loop_
_geom_torsion_atom_site_label_1
_geom_torsion_atom_site_label_2
_geom_torsion_atom_site_label_3
_geom_torsion_atom_site_label_4
_geom_torsion
_geom_torsion_site_symmetry_4
N1 C10 C1 O1 -4.6(7) .
C5 C10 C1 O1 176.6(4) .
N1 C10 C1 C2 175.5(4) .
C5 C10 C1 C2 -3.2(7) .
O1 C1 C2 C3 -177.7(5) .
C10 C1 C2 C3 2.1(7) .
N1 C10 C5 C4 -176.8(5) .
C1 C10 C5 C4 2.0(8) .
N1 C10 C5 C6 1.2(7) .
C1 C10 C5 C6 179.9(5) .
C4 C5 C6 C7 177.1(6) .
C10 C5 C6 C7 -0.7(9) .
O5 C19 C20 F9' -178.0(10) .
C18 C19 C20 F9' 3.0(14) .
O5 C19 C20 F7 -5.6(14) .
C18 C19 C20 F7 175.4(11) .
O5 C19 C20 F7' 51.8(11) .
C18 C19 C20 F7' -127.2(9) .
O5 C19 C20 F8 -125.5(10) .
C18 C19 C20 F8 55.5(12) .
O5 C19 C20 F9 120.6(9) .
C18 C19 C20 F9 -58.4(11) .
O5 C19 C20 F8' -61.5(11) .
C18 C19 C20 F8' 119.6(10) .
F10' C16 C17 O4 169.0(18) .
F10 C16 C17 O4 -173.5(17) .
F12' C16 C17 O4 38.9(14) .
F12 C16 C17 O4 67.1(11) .
F11 C16 C17 O4 -48.5(15) .
F11' C16 C17 O4 -73.5(14) .
F10' C16 C17 C18 -10(2) .
F10 C16 C17 C18 7.1(19) .
F12' C16 C17 C18 -140.5(12) .
F12 C16 C17 C18 -112.3(11) .
F11 C16 C17 C18 132.0(14) .
F11' C16 C17 C18 107.0(14) .
C6 C5 C4 C3 -177.4(6) .
C10 C5 C4 C3 0.3(9) .
F16' C25 C24 O7 63.6(10) .
F17 C25 C24 O7 -21.2(11) .
F17' C25 C24 O7 -57.1(9) .
F18 C25 C24 O7 -143.7(8) .
F16 C25 C24 O7 99.5(9) .
F18' C25 C24 O7 -173.9(7) .
F16' C25 C24 C23 -113.2(9) .
F17 C25 C24 C23 162.0(8) .
F17' C25 C24 C23 126.1(8) .
F18 C25 C24 C23 39.5(10) .
F16 C25 C24 C23 -77.2(10) .
F18' C25 C24 C23 9.3(10) .
F3 C11 C12 O2 -35.8(13) .
F1 C11 C12 O2 -166.5(16) .
F2' C11 C12 O2 57.9(13) .
F1' C11 C12 O2 178.2(14) .
F3' C11 C12 O2 -63.0(13) .
F2 C11 C12 O2 76.9(12) .
F3 C11 C12 C13 144.0(12) .
F1 C11 C12 C13 13.3(18) .
F2' C11 C12 C13 -122.2(13) .
F1' C11 C12 C13 -2.0(15) .
F3' C11 C12 C13 116.8(12) .
F2 C11 C12 C13 -103.2(13) .
C5 C4 C3 C2 -1.5(9) .
C1 C2 C3 C4 0.2(9) .
O2 C12 C13 C14 -7.2(10) .
C11 C12 C13 C14 173.0(6) .
C12 C13 C14 O3 0.4(10) .
C12 C13 C14 C15 -177.5(6) .
F5' C15 C14 O3 -173.8(14) .
F5 C15 C14 O3 163.2(13) .
F4' C15 C14 O3 -44.5(12) .
F6' C15 C14 O3 69.3(12) .
F6 C15 C14 O3 40.1(13) .
F4 C15 C14 O3 -78.1(10) .
F5' C15 C14 C13 4.3(16) .
F5 C15 C14 C13 -18.7(14) .
F4' C15 C14 C13 133.6(11) .
F6' C15 C14 C13 -112.6(12) .
F6 C15 C14 C13 -141.8(11) .
F4 C15 C14 C13 100.0(10) .
F13' C21 C22 O6 -41.6(14) .
F14 C21 C22 O6 96.1(12) .
F15' C21 C22 O6 -175.6(8) .
F13 C21 C22 O6 -23.0(13) .
F15 C21 C22 O6 -136.0(8) .
F14' C21 C22 O6 74.7(11) .
F13' C21 C22 C23 137.4(13) .
F14 C21 C22 C23 -84.8(12) .
F15' C21 C22 C23 3.4(11) .
F13 C21 C22 C23 156.0(12) .
F15 C21 C22 C23 43.0(11) .
F14' C21 C22 C23 -106.3(11) .
O4 C17 C18 C19 2.1(12) .
C16 C17 C18 C19 -178.5(7) .
O5 C19 C18 C17 -1.1(13) .
C20 C19 C18 C17 177.7(7) .
C5 C6 C7 C8 0.3(11) .
N1 C8 C7 C6 -0.4(10) .
C9 C8 C7 C6 -176.9(7) .
O6 C22 C23 C24 6.4(10) .
C21 C22 C23 C24 -172.4(6) .
O7 C24 C23 C22 1.0(10) .
C25 C24 C23 C22 177.3(6) .
C7 C8 N1 C10 1.0(9) .
C9 C8 N1 C10 177.6(6) .
C1 C10 N1 C8 179.8(5) .
C5 C10 N1 C8 -1.4(8) .
C18 C17 O4 Dy1 4.5(11) .
C16 C17 O4 Dy1 -174.8(5) .
C18 C19 O5 Dy1 -6.4(12) .
C20 C19 O5 Dy1 174.7(5) .
C23 C22 O6 Dy1 0.5(9) .
C21 C22 O6 Dy1 179.4(4) .
C13 C14 O3 Dy1 30.2(8) .
C15 C14 O3 Dy1 -151.8(4) .
C13 C12 O2 Dy1 -17.6(9) .
C11 C12 O2 Dy1 162.2(4) .
C2 C1 O1 Dy1 -80.6(5) .
C10 C1 O1 Dy1 99.6(4) .
C2 C1 O1 Dy1 78.1(5) 2_565
C10 C1 O1 Dy1 -101.8(4) 2_565
C23 C24 O7 Dy1 -16.1(9) .
C25 C24 O7 Dy1 167.5(4) .
